data_2001943
loop_
_publ_author_name
'Armstrong, R. S.'
'Foran, G. J.'
'Hambley, T. W.'

_publ_section_title
;
 Structure of chloro(\a,\b,\g,\d-tetraphenylporphinato)manganese(III)
 toluene solvate
;
_journal_issue 2
_journal_name_full 'Acta Crystallographica Section C'
_journal_page_first 236
_journal_page_last 238
_journal_paper_doi 10.1107/S0108270192007133
_journal_volume 49
_journal_year 1993
_chemical_formula_moiety 'C44 H28 Cl1 Mn1 N4,C7 H8'
_chemical_formula_sum 'C51 H36 Cl Mn N4'
_chemical_formula_weight 795.27
_space_group_crystal_system monoclinic
_space_group_IT_number 11
_space_group_name_Hall '-P 2yb'
_space_group_name_H-M_alt 'P 1 21/m 1'
_cell_angle_alpha 90
_cell_angle_beta 103.680(10)
_cell_angle_gamma 90
_cell_formula_units_Z 2
_cell_length_a 9.918(2)
_cell_length_b 15.395(3)
_cell_length_c 13.453(2)
_cell_volume 1995.8(6)
_diffrn_radiation_type Mo
_diffrn_radiation_wavelength 0.71069
_exptl_absorpt_coefficient_mu 0.391
_exptl_crystal_density_diffrn 1.323
_exptl_crystal_F_000 824
_cod_data_source_file mu0291.cif
_cod_data_source_block mu0291_structure_1_of_1
_cod_original_formula_sum 'C51 H36 Cl1 Mn1 N4'
_cod_database_code 2001943

loop_
_space_group_symop_id
_space_group_symop_operation_xyz
1 x,y,z
2 -x,y+1/2,-z
3 -x,-y,-z
4 x,-y+1/2,z

loop_
_atom_site_label
_atom_site_fract_x
_atom_site_fract_y
_atom_site_fract_z
Mn(1) .57450(10) .2500 .81220(10)
Cl(1) .75650(10) .2500 .72820(10)
N(1) .5540(2) .12130(10) .82190(10)
N(2) .6848(2) .2500 .9596(2)
N(3) .4068(2) .2500 .6913(2)
C(1) .4861(2) .06820(10) .7431(2)
C(2) .5367(2) -.01880(10) .7613(2)
C(3) .6325(2) -.01900(10) .8508(2)
C(4) .6411(2) .06750(10) .89080(10)
C(5) .7173(2) .09230(10) .98740(10)
C(6) .7275(2) .17830(10) 1.0208(2)
C(7) .7890(2) .20650(10) 1.1228(2)
C(8) .2180(2) .20650(10) .5673(2)
C(9) .3372(2) .17850(10) .6428(2)
C(10) .3780(2) .09270(10) .6618(2)
C(11) .7910(2) .02340(10) 1.0577(2)
C(12) .9340(2) .0283(2) 1.0986(2)
C(13) 1.0021(3) -.0385(2) 1.1589(2)
C(14) .9307(3) -.1098(2) 1.1799(2)
C(15) .7903(3) -.1143(2) 1.1418(2)
C(16) .7204(2) -.04830(10) 1.0815(2)
C(17) .2994(2) .02280(10) .5950(2)
C(18) .2135(3) -.0322(2) .6321(2)
C(19) .1429(3) -.0981(2) .5709(2)
C(20) .1582(3) -.1097(2) .4743(2)
C(21) .2428(3) -.0554(2) .4366(2)
C(22) .3121(3) .0118(2) .4961(2)
C(23) .4137(5) .2500 .3001(5)
C(24) .2772(6) .2500 .2904(6)
C(25) .1858(7) .2500 .1910(8)
C(26) .2430(13) .2500 .1083(6)
C(27) .3847(14) .2500 .1229(9)
C(28) .4669(9) .2500 .2191(7)
C(29) .5133(8) .2500 .4033(6)
H(2) .5070(10) -.0680(10) .7170(10)
H(3) .6860(10) -.0680(10) .8820(10)
H(7) .8240(10) .1690(10) 1.1810(10)
H(8) .1570(10) .1640(10) .5200(10)
H(12) .9850(10) .0790(10) 1.0840(10)
H(13) 1.1010(10) -.0340(10) 1.1870(10)
H(14) .9800(10) -.1560(10) 1.2210(10)
H(15) .7390(10) -.1630(10) 1.1570(10)
H(16) .6210(10) -.0510(10) 1.0550(10)
H(18) .2030(10) -.0240(10) .7010(10)
H(19) .0820(10) -.1350(10) .5980(10)
H(20) .1100(10) -.1560(10) .4330(10)
H(21) .2530(10) -.0620(10) .3670(10)
H(22) .3710(10) .0510(10) .4690(10)
H(24) .2390(10) .2500(10) .3500(10)
H(25) .0860(10) .2500(10) .1810(10)
H(26) .1860(10) .2500(10) .0390(10)
H(27) .4270(10) .2500(10) .0650(10)
H(28) .5670(10) .2500(10) .2310(10)
H(29A) .4630(10) .2500(10) .4570(10)
H(29B) .5710(10) .3010(10) .4100(10)

loop_
_geom_angle_atom_site_label_1
_geom_angle_atom_site_label_2
_geom_angle_atom_site_label_3
_geom_angle
N(1) Mn(1) Cl(1) 97.60(10)
N(2) Mn(1) N(1) 88.60(10)
N(3) Mn(1) N(1) 88.60(10)
C(1) N(1) Mn(1) 125.10(10)
C(4) N(1) C(1) 105.9(2)
C(9) N(3) Mn(1) 127.00(10)
C(10) C(1) N(1) 126.0(2)
C(3) C(2) C(1) 107.5(2)
C(3) C(4) N(1) 109.5(2)
C(5) C(4) C(3) 125.2(2)
C(11) C(5) C(4) 118.2(2)
C(5) C(6) N(2) 125.3(2)
C(7) C(6) C(5) 125.4(2)
C(8) C(9) N(3) 109.4(2)
C(10) C(9) C(8) 125.0(2)
N(2) Mn(1) Cl(1) 100.00(10)
N(3) Mn(1) Cl(1) 101.00(10)
N(3) Mn(1) N(2) 159.00(10)
C(4) N(1) Mn(1) 125.50(10)
C(6) N(2) Mn(1) 127.00(10)
C(2) C(1) N(1) 109.6(2)
C(10) C(1) C(2) 124.3(2)
C(4) C(3) C(2) 107.5(2)
C(5) C(4) N(1) 125.2(2)
C(6) C(5) C(4) 122.9(2)
C(11) C(5) C(6) 118.9(2)
C(7) C(6) N(2) 109.3(2)
C(6) N(2) C(6) 106.0(2)
C(10) C(9) N(3) 125.5(2)
C(9) N(3) C(9) 106.0(2)
C(9) C(10) C(1) 122.8(2)
C(17) C(10) C(9) 119.0(2)
C(16) C(11) C(5) 121.0(2)
C(13) C(12) C(11) 120.0(2)
C(15) C(14) C(13) 119.5(2)
C(15) C(16) C(11) 120.8(2)
C(22) C(17) C(10) 121.1(2)
C(19) C(18) C(17) 120.2(2)
C(21) C(20) C(19) 119.6(2)
C(21) C(22) C(17) 120.3(3)
C(29) C(23) C(24) 121.5(7)
C(25) C(24) C(23) 119.9(6)
C(27) C(26) C(25) 119.5(9)
C(27) C(28) C(23) 121.4(8)
C(17) C(10) C(1) 118.1(2)
C(12) C(11) C(5) 120.7(2)
C(16) C(11) C(12) 118.3(2)
C(14) C(13) C(12) 120.8(2)
C(16) C(15) C(14) 120.6(2)
C(18) C(17) C(10) 120.2(2)
C(22) C(17) C(18) 118.7(2)
C(20) C(19) C(18) 120.7(3)
C(22) C(21) C(20) 120.5(3)
C(28) C(23) C(24) 121.1(7)
C(29) C(23) C(28) 117.4(7)
C(26) C(25) C(24) 118.1(7)
C(28) C(27) C(26) 120.0(10)

loop_
_geom_bond_atom_site_label_1
_geom_bond_atom_site_label_2
_geom_bond_distance
Cl(1) Mn(1) 2.3450(10)
N(2) Mn(1) 2.026(2)
C(1) N(1) 1.381(2)
C(6) N(2) 1.382(2)
C(2) C(1) 1.431(3)
C(3) C(2) 1.346(3)
C(5) C(4) 1.393(3)
C(11) C(5) 1.493(3)
C(7) C(7) 1.338(4)
C(8) C(8) 1.341(5)
C(17) C(10) 1.497(3)
C(16) C(11) 1.384(3)
C(14) C(13) 1.371(4)
C(16) C(15) 1.380(3)
C(22) C(17) 1.376(3)
C(20) C(19) 1.355(4)
C(22) C(21) 1.387(3)
C(28) C(23) 1.317(8)
C(25) C(24) 1.427(9)
C(27) C(26) 1.372(12)
N(1) Mn(1) 2.000(2)
N(3) Mn(1) 2.033(2)
C(4) N(1) 1.383(2)
C(9) N(3) 1.379(2)
C(10) C(1) 1.391(3)
C(4) C(3) 1.431(3)
C(6) C(5) 1.395(3)
C(7) C(6) 1.431(3)
C(9) C(8) 1.431(3)
C(10) C(9) 1.386(3)
C(12) C(11) 1.396(3)
C(13) C(12) 1.383(3)
C(15) C(14) 1.367(4)
C(18) C(17) 1.376(3)
C(19) C(18) 1.388(3)
C(21) C(20) 1.364(4)
C(24) C(23) 1.330(7)
C(29) C(23) 1.501(8)
C(26) C(25) 1.363(10)
C(28) C(27) 1.357(12)
